data_9007740
loop_
_publ_author_name
'Range, K. J.'
'Haase, H.'

_publ_section_title
;
 Na2W2O7(II), a high-pressure phase of disodium ditungstate(VI)
;
_journal_name_full 'Acta Crystallographica, Section C'
_journal_page_first 317
_journal_page_last 318
_journal_paper_doi 10.1107/S0108270189006104
_journal_volume 46
_journal_year 1990
_chemical_formula_structural Na2W2O7
_chemical_formula_sum 'Na2 O7 W2'
_space_group_IT_number 36
_symmetry_space_group_name_Hall 'C 2c -2'
_symmetry_space_group_name_H-M 'C m c 21'
_cell_angle_alpha 90
_cell_angle_beta 90
_cell_angle_gamma 90
_cell_length_a 3.7777
_cell_length_b 26.6067
_cell_length_c 5.4290
_cell_formula_units_Z 4
_cell_volume 545.680
_database_code_amcsd 0010100
_exptl_crystal_density_diffrn 6.399
_cod_original_formula_sum 'W2 Na2 O7'
_cod_database_code 9007740
_amcsd_formula_title Na2W2O7

loop_
_space_group_symop_operation_xyz
x,y,z
1/2+x,1/2+y,z
x,-y,1/2+z
1/2+x,1/2-y,1/2+z
-x,y,z
1/2-x,1/2+y,z
-x,-y,1/2+z
1/2-x,1/2-y,1/2+z

loop_
_atom_site_label
_atom_site_fract_x
_atom_site_fract_y
_atom_site_fract_z
_atom_site_U_iso_or_equiv
W1 0.00000 0.44470 0.10218 0.00405
W2 0.00000 0.34024 0.57450 0.00545
Na1 0.50000 0.55080 0.10470 0.01646
Na2 0.50000 0.28740 0.05230 0.03166
O1 0.00000 0.39360 0.90470 0.03673
O2 0.00000 0.50760 0.34570 0.02406
O3 0.00000 0.40840 0.39420 0.01520
O4 0.50000 0.35170 0.62400 0.02406
O5 0.00000 0.29100 0.78470 0.01773
O6 0.50000 0.45250 0.14830 0.02153
O7 0.00000 0.30590 0.30620 0.02913

loop_
_cod_related_entry_id
_cod_related_entry_database
_cod_related_entry_code
1 AMCSD 0010100
